data_4347775
loop_
_publ_author_name
'Wang, Kangcai'
'Bian, Yixuan'
'Li, Jing'
'Xu, Dingguo'
'Lin, Zhien'

_publ_section_title
;
 Amine-Ligated Approach for the Synthesis of Extra-Large-Pore Zinc
 Phosphites with qtz-h and bnn Topologies.
;
_journal_issue 8
_journal_name_full 'Inorganic chemistry'
_journal_page_first 3727
_journal_page_last 3729
_journal_paper_doi 10.1021/acs.inorgchem.6b00589
_journal_volume 55
_journal_year 2016
_chemical_absolute_configuration ad
_chemical_formula_moiety 'C3 H7 N O3 P Zn'
_chemical_formula_sum 'C3 H7 N O3 P Zn'
_chemical_formula_weight 201.44
_space_group_crystal_system trigonal
_space_group_IT_number 154
_space_group_name_Hall 'P 32 2"'
_space_group_name_H-M_alt 'P 32 2 1'
_atom_sites_solution_hydrogens mixed
_audit_creation_date 2015-11-18
_audit_creation_method
;
Olex2 1.2
(compiled 2015.09.30 svn.r3233 for OlexSys, GUI svn.r5103)
;
_cell_angle_alpha 90
_cell_angle_beta 90
_cell_angle_gamma 120
_cell_formula_units_Z 6
_cell_length_a 10.19880(10)
_cell_length_b 10.19880(10)
_cell_length_c 13.4856(3)
_cell_measurement_reflns_used 3131
_cell_measurement_temperature 293(2)
_cell_measurement_theta_max 72.5970
_cell_measurement_theta_min 5.9780
_cell_volume 1214.78(3)
_computing_cell_refinement
;
CrysAlisPro, Agilent Technologies,
Version 1.171.37.33 (release 27-03-2014 CrysAlis171 .NET)
(compiled Mar 27 2014,17:12:48)
;
_computing_data_collection
;
CrysAlisPro, Agilent Technologies,
Version 1.171.37.33 (release 27-03-2014 CrysAlis171 .NET)
(compiled Mar 27 2014,17:12:48)
;
_computing_data_reduction
;
CrysAlisPro, Agilent Technologies,
Version 1.171.37.33 (release 27-03-2014 CrysAlis171 .NET)
(compiled Mar 27 2014,17:12:48)
;
_computing_molecular_graphics 'Olex2 (Dolomanov et al., 2009)'
_computing_publication_material 'Olex2 (Dolomanov et al., 2009)'
_computing_structure_refinement 'ShelXL (Sheldrick, 2015)'
_computing_structure_solution 'ShelXT (Sheldrick, 2015)'
_diffrn_ambient_temperature 293(2)
_diffrn_detector 'CCD plate'
_diffrn_detector_area_resol_mean 15.9595
_diffrn_detector_type EosS2
_diffrn_measured_fraction_theta_full 1.000
_diffrn_measured_fraction_theta_max 1.000
_diffrn_measurement_details
;
#__ type_ start__ end____ width___ exp.time_
  1 omega  -31.00   63.00   1.0000    1.0000
omega____ theta____ kappa____ phi______ frames
    -       36.5421  -77.0000 -150.0000 94

#__ type_ start__ end____ width___ exp.time_
  2 omega  -35.00   66.00   1.0000    1.0000
omega____ theta____ kappa____ phi______ frames
    -       36.5421  -19.0000 -180.0000 101

#__ type_ start__ end____ width___ exp.time_
  3 omega   38.00   91.00   1.0000    3.2200
omega____ theta____ kappa____ phi______ frames
    -      108.0000  -30.0000  120.0000 53

#__ type_ start__ end____ width___ exp.time_
  4 omega   38.00   91.00   1.0000    3.2200
omega____ theta____ kappa____ phi______ frames
    -      108.0000  -30.0000  -90.0000 53

#__ type_ start__ end____ width___ exp.time_
  5 omega   40.00   98.00   1.0000    3.2200
omega____ theta____ kappa____ phi______ frames
    -      108.0000  -45.0000 -180.0000 58

#__ type_ start__ end____ width___ exp.time_
  6 omega   91.00  176.00   1.0000    3.2200
omega____ theta____ kappa____ phi______ frames
    -      108.0000   45.0000 -180.0000 85

#__ type_ start__ end____ width___ exp.time_
  7 omega   39.00  109.00   1.0000    3.2200
omega____ theta____ kappa____ phi______ frames
    -      108.0000  -94.0000 -150.0000 70

#__ type_ start__ end____ width___ exp.time_
  8 omega  100.00  178.00   1.0000    3.2200
omega____ theta____ kappa____ phi______ frames
    -      108.0000  111.0000  -90.0000 78

#__ type_ start__ end____ width___ exp.time_
  9 omega   18.00  106.00   1.0000    1.0000
omega____ theta____ kappa____ phi______ frames
    -       36.5421   38.0000  -60.0000 88

#__ type_ start__ end____ width___ exp.time_
 10 omega   20.00  104.00   1.0000    1.0000
omega____ theta____ kappa____ phi______ frames
    -       36.5421   57.0000 -180.0000 84

#__ type_ start__ end____ width___ exp.time_
 11 omega   38.00   91.00   1.0000    3.2200
omega____ theta____ kappa____ phi______ frames
    -      108.0000  -30.0000    0.0000 53

#__ type_ start__ end____ width___ exp.time_
 12 omega   39.00  109.00   1.0000    3.2200
omega____ theta____ kappa____ phi______ frames
    -      108.0000  -94.0000    0.0000 70

#__ type_ start__ end____ width___ exp.time_
 13 omega   70.00  107.00   1.0000    3.2200
omega____ theta____ kappa____ phi______ frames
    -      108.0000   15.0000  -30.0000 37

#__ type_ start__ end____ width___ exp.time_
 14 omega   87.00  178.00   1.0000    3.2200
omega____ theta____ kappa____ phi______ frames
    -      108.0000   30.0000   90.0000 91
;
_diffrn_measurement_device 'four-circle diffractometer'
_diffrn_measurement_device_type 'New Gemini, Dual, Cu at zero, EosS2'
_diffrn_measurement_method '\w scans'
_diffrn_orient_matrix_UB_11 -0.0533297000
_diffrn_orient_matrix_UB_12 -0.1703132000
_diffrn_orient_matrix_UB_13 0.0045741000
_diffrn_orient_matrix_UB_21 -0.1613300000
_diffrn_orient_matrix_UB_22 -0.0343235000
_diffrn_orient_matrix_UB_23 0.0257030000
_diffrn_orient_matrix_UB_31 -0.0395117000
_diffrn_orient_matrix_UB_32 -0.0149887000
_diffrn_orient_matrix_UB_33 -0.1112269000
_diffrn_radiation_monochromator graphite
_diffrn_radiation_probe x-ray
_diffrn_radiation_type CuK\a
_diffrn_radiation_wavelength 1.54184
_diffrn_reflns_av_R_equivalents 0.0402
_diffrn_reflns_av_unetI/netI 0.0313
_diffrn_reflns_Laue_measured_fraction_full 1.000
_diffrn_reflns_Laue_measured_fraction_max 1.000
_diffrn_reflns_limit_h_max 12
_diffrn_reflns_limit_h_min -12
_diffrn_reflns_limit_k_max 12
_diffrn_reflns_limit_k_min -12
_diffrn_reflns_limit_l_max 10
_diffrn_reflns_limit_l_min -16
_diffrn_reflns_number 5803
_diffrn_reflns_point_group_measured_fraction_full 0.999
_diffrn_reflns_point_group_measured_fraction_max 0.999
_diffrn_reflns_theta_full 66.912
_diffrn_reflns_theta_max 66.912
_diffrn_reflns_theta_min 5.007
_diffrn_source 'Enhance (Cu) X-ray Source'
_exptl_absorpt_coefficient_mu 5.694
_exptl_absorpt_correction_T_max 1.00000
_exptl_absorpt_correction_T_min 0.67801
_exptl_absorpt_correction_type multi-scan
_exptl_absorpt_process_details
;
CrysAlisPro, Agilent Technologies,
Version 1.171.37.33 (release 27-03-2014 CrysAlis171 .NET)
(compiled Mar 27 2014,17:12:48)
Empirical absorption correction using spherical harmonics,
 implemented in SCALE3 ABSPACK scaling algorithm.
;
_exptl_crystal_colour 'clear colourless'
_exptl_crystal_colour_lustre clear
_exptl_crystal_colour_primary colourless
_exptl_crystal_density_diffrn 1.652
_exptl_crystal_density_method 'not measured'
_exptl_crystal_description prism
_exptl_crystal_F_000 606
_exptl_crystal_size_max 0.46
_exptl_crystal_size_mid 0.16
_exptl_crystal_size_min 0.14
_refine_diff_density_max 1.400
_refine_diff_density_min -0.683
_refine_diff_density_rms 0.229
_refine_ls_abs_structure_details
;
 Flack x determined using 565 quotients [(I+)-(I-)]/[(I+)+(I-)]
 (Parsons, Flack and Wagner, Acta Cryst. B69 (2013) 249-259).
;
_refine_ls_abs_structure_Flack -0.01(4)
_refine_ls_extinction_method none
_refine_ls_goodness_of_fit_ref 1.172
_refine_ls_hydrogen_treatment constr
_refine_ls_matrix_type full
_refine_ls_number_parameters 82
_refine_ls_number_reflns 1444
_refine_ls_number_restraints 0
_refine_ls_restrained_S_all 1.172
_refine_ls_R_factor_all 0.0679
_refine_ls_R_factor_gt 0.0669
_refine_ls_shift/su_max 0.000
_refine_ls_shift/su_mean 0.000
_refine_ls_structure_factor_coef Fsqd
_refine_ls_weighting_details 'w=1/[\s^2^(Fo^2^)+(0.1420P)^2^+1.6990P] where P=(Fo^2^+2Fc^2^)/3'
_refine_ls_weighting_scheme calc
_refine_ls_wR_factor_gt 0.1955
_refine_ls_wR_factor_ref 0.1982
_reflns_Friedel_coverage 0.695
_reflns_Friedel_fraction_full 0.998
_reflns_Friedel_fraction_max 0.998
_reflns_number_gt 1410
_reflns_number_total 1444
_reflns_threshold_expression 'I > 2\s(I)'
_cod_data_source_file ic6b00589_si_002.cif
_cod_data_source_block 1
_cod_original_cell_volume 1214.78(4)
_cod_database_code 4347775
_shelx_space_group_comment
;
The symmetry employed for this shelxl refinement is uniquely defined
by the following loop, which should always be used as a source of
symmetry information in preference to the above space-group names.
They are only intended as comments.
;
_reflns_odcompleteness_completeness 99.88
_reflns_odcompleteness_iscentric 1
_reflns_odcompleteness_theta 66.97
_olex2_refinement_description
;
1. Fixed Uiso
 At 1.2 times of:
  All C(H,H) groups, All P(H) groups
2.a Riding coordinates:
 P1(H1)
2.b Secondary CH2 refined with riding coordinates:
 C1(H1A,H1B), C2(H2A,H2B), C3(H3A,H3B)
;
_shelx_shelxl_version_number 2014/7
_olex2_submission_special_instructions 'No special instructions were received'

loop_
_space_group_symop_operation_xyz
'x, y, z'
'-y, x-y, z+2/3'
'-x+y, -x, z+1/3'
'y, x, -z'
'x-y, -y, -z+1/3'
'-x, -x+y, -z+2/3'

loop_
_atom_site_label
_atom_site_type_symbol
_atom_site_fract_x
_atom_site_fract_y
_atom_site_fract_z
_atom_site_U_iso_or_equiv
_atom_site_adp_type
_atom_site_occupancy
_atom_site_site_symmetry_order
_atom_site_calc_flag
_atom_site_refinement_flags_posn
Zn1 Zn 0.22732(14) 0.58716(14) 0.41483(8) 0.0337(5) Uani 1 1 d .
P1 P 0.1124(3) 0.4730(4) 0.1887(2) 0.0436(8) Uani 1 1 d .
H1 H 0.0849 0.3328 0.1956 0.052 Uiso 1 1 d R
O1 O 0.2116(10) 0.5569(10) 0.2735(5) 0.053(2) Uani 1 1 d .
O2 O -0.0358(9) 0.4649(12) 0.1852(7) 0.061(3) Uani 1 1 d .
O3 O 0.1955(9) 0.5350(13) 0.0919(5) 0.060(2) Uani 1 1 d .
N1 N 0.3440(10) 0.4810(9) 0.4674(6) 0.0333(15) Uani 1 1 d .
C1 C 0.5075(16) 0.5893(17) 0.4824(15) 0.071(4) Uani 1 1 d .
H1A H 0.5198 0.6645 0.5312 0.085 Uiso 1 1 calc R
H1B H 0.5519 0.6412 0.4206 0.085 Uiso 1 1 calc R
C2 C 0.2847(16) 0.4128(17) 0.5653(8) 0.054(3) Uani 1 1 d .
H2A H 0.1765 0.3433 0.5604 0.064 Uiso 1 1 calc R
H2B H 0.3008 0.4917 0.6122 0.064 Uiso 1 1 calc R
C3 C 0.3280(15) 0.3628(16) 0.3972(8) 0.051(3) Uani 1 1 d .
H3A H 0.3678 0.4082 0.3330 0.061 Uiso 1 1 calc R
H3B H 0.2216 0.2885 0.3891 0.061 Uiso 1 1 calc R

loop_
_atom_site_aniso_label
_atom_site_aniso_U_11
_atom_site_aniso_U_22
_atom_site_aniso_U_33
_atom_site_aniso_U_23
_atom_site_aniso_U_13
_atom_site_aniso_U_12
Zn1 0.0322(7) 0.0369(8) 0.0279(7) -0.0007(5) -0.0021(5) 0.0143(5)
P1 0.0364(14) 0.0532(17) 0.0327(14) 0.0005(11) 0.0005(10) 0.0161(12)
O1 0.056(5) 0.071(6) 0.031(3) -0.003(3) -0.002(3) 0.030(5)
O2 0.032(4) 0.078(7) 0.054(5) 0.018(5) 0.007(3) 0.014(4)
O3 0.034(4) 0.097(7) 0.032(4) 0.005(4) -0.004(3) 0.020(4)
N1 0.037(4) 0.032(4) 0.032(4) 0.000(3) 0.000(3) 0.018(3)
C1 0.043(7) 0.055(8) 0.109(13) 0.016(8) -0.006(7) 0.021(7)
C2 0.063(7) 0.085(9) 0.033(5) 0.010(5) 0.012(5) 0.051(7)
C3 0.069(7) 0.066(7) 0.039(5) -0.021(5) -0.025(5) 0.050(7)

loop_
_atom_type_symbol
_atom_type_description
_atom_type_scat_dispersion_real
_atom_type_scat_dispersion_imag
_atom_type_scat_source
C C 0.0181 0.0091 'International Tables Vol C Tables 4.2.6.8 and 6.1.1.4'
H H 0.0000 0.0000 'International Tables Vol C Tables 4.2.6.8 and 6.1.1.4'
N N 0.0311 0.0180 'International Tables Vol C Tables 4.2.6.8 and 6.1.1.4'
O O 0.0492 0.0322 'International Tables Vol C Tables 4.2.6.8 and 6.1.1.4'
P P 0.2955 0.4335 'International Tables Vol C Tables 4.2.6.8 and 6.1.1.4'
Zn Zn -1.5491 0.6778 'International Tables Vol C Tables 4.2.6.8 and 6.1.1.4'

loop_
_geom_angle_atom_site_label_1
_geom_angle_atom_site_label_2
_geom_angle_atom_site_label_3
_geom_angle
_geom_angle_site_symmetry_1
_geom_angle_site_symmetry_3
O1 Zn1 O3 102.2(4) . 3_565
O1 Zn1 N1 106.0(4) . .
O2 Zn1 O1 114.0(4) 6 .
O2 Zn1 O3 112.2(5) 6 3_565
O2 Zn1 N1 108.4(4) 6 .
O3 Zn1 N1 114.0(4) 3_565 .
O1 P1 H1 106.6 . .
O1 P1 O3 110.3(5) . .
O2 P1 H1 106.6 . .
O2 P1 O1 116.2(6) . .
O2 P1 O3 109.9(5) . .
O3 P1 H1 106.6 . .
P1 O1 Zn1 146.6(6) . .
P1 O2 Zn1 138.3(6) . 6
P1 O3 Zn1 123.0(5) . 2_664
C1 N1 Zn1 112.3(7) . .
C2 N1 Zn1 110.0(7) . .
C2 N1 C1 105.9(11) . .
C2 N1 C3 109.7(10) . .
C3 N1 Zn1 110.2(6) . .
C3 N1 C1 108.6(11) . .
N1 C1 C1 110.8(6) . 4_556
N1 C1 H1A 109.5 . .
N1 C1 H1B 109.5 . .
C1 C1 H1A 109.5 4_556 .
C1 C1 H1B 109.5 4_556 .
H1A C1 H1B 108.1 . .
N1 C2 H2A 109.5 . .
N1 C2 H2B 109.5 . .
N1 C2 C3 110.9(9) . 4_556
H2A C2 H2B 108.1 . .
C3 C2 H2A 109.5 4_556 .
C3 C2 H2B 109.5 4_556 .
N1 C3 C2 110.7(8) . 4_556
N1 C3 H3A 109.5 . .
N1 C3 H3B 109.5 . .
C2 C3 H3A 109.5 4_556 .
C2 C3 H3B 109.5 4_556 .
H3A C3 H3B 108.1 . .

loop_
_geom_bond_atom_site_label_1
_geom_bond_atom_site_label_2
_geom_bond_distance
_geom_bond_site_symmetry_2
Zn1 O1 1.924(7) .
Zn1 O2 1.918(8) 6
Zn1 O3 1.925(8) 3_565
Zn1 N1 2.093(8) .
P1 H1 1.3153 .
P1 O1 1.482(8) .
P1 O2 1.473(9) .
P1 O3 1.512(8) .
O2 Zn1 1.918(8) 6
O3 Zn1 1.925(8) 2_664
N1 C1 1.483(17) .
N1 C2 1.473(13) .
N1 C3 1.477(13) .
C1 C1 1.52(3) 4_556
C1 H1A 0.9700 .
C1 H1B 0.9700 .
C2 H2A 0.9700 .
C2 H2B 0.9700 .
C2 C3 1.526(16) 4_556
C3 C2 1.526(16) 4_556
C3 H3A 0.9700 .
C3 H3B 0.9700 .

loop_
_geom_torsion_atom_site_label_1
_geom_torsion_atom_site_label_2
_geom_torsion_atom_site_label_3
_geom_torsion_atom_site_label_4
_geom_torsion
_geom_torsion_site_symmetry_4
Zn1 N1 C1 C1 -178.3(16) 4_556
Zn1 N1 C2 C3 177.2(9) 4_556
Zn1 N1 C3 C2 179.9(9) 4_556
O1 P1 O2 Zn1 -74.5(12) 6
O1 P1 O3 Zn1 24.2(10) 2_664
O2 P1 O1 Zn1 48.5(13) .
O2 P1 O3 Zn1 153.7(8) 2_664
O3 P1 O1 Zn1 174.5(11) .
O3 P1 O2 Zn1 159.3(9) 6
C1 N1 C2 C3 -61.3(14) 4_556
C1 N1 C3 C2 56.5(14) 4_556
C2 N1 C1 C1 62(2) 4_556
C2 N1 C3 C2 -58.8(12) 4_556
C3 N1 C1 C1 -56(2) 4_556
C3 N1 C2 C3 55.8(12) 4_556
